data_7038689
loop_
_publ_author_name
'Xu, Mei-Yu'
'Wang, Ya-Ting'
'Ni, Qing-Ling'
'Zhang, Zi-Hao'
'Wang, Xiu-Jian'
'Liang, Guang-Ming'
'Gui, Liu-Cheng'

_publ_section_title
;
 Aggregation of the metallocycles {Cu8} and {Cu20} using [Cu(bp)] units
 (H2bp = bis(2-hydroxybenzyl)amine): structures and magnetic properties.
;
_journal_issue 12
_journal_name_full 'Dalton transactions (Cambridge, England : 2003)'
_journal_page_first 4993
_journal_page_last 4997
_journal_paper_doi 10.1039/c6dt00174b
_journal_volume 45
_journal_year 2016
_chemical_formula_sum 'C56 H64 Cl4 Cu8 N4 O32'
_chemical_formula_weight 1955.23
_chemical_name_systematic
; 
 ? 
;
_space_group_IT_number 92
_symmetry_cell_setting tetragonal
_symmetry_space_group_name_Hall 'P 4abw 2nw'
_symmetry_space_group_name_H-M 'P 41 21 2'
_atom_sites_solution_hydrogens geom
_atom_sites_solution_primary direct
_atom_sites_solution_secondary difmap
_audit_creation_method SHELXL-97
_cell_angle_alpha 90.00
_cell_angle_beta 90.00
_cell_angle_gamma 90.00
_cell_formula_units_Z 4
_cell_length_a 26.0104(6)
_cell_length_b 26.0104(6)
_cell_length_c 14.1858(8)
_cell_measurement_temperature 293(2)
_cell_volume 9597.3(6)
_computing_cell_refinement 'CrysAlisPro, Agilent Technologies'
_computing_data_collection 'CrysAlisPro, Agilent Technologies'
_computing_data_reduction 'CrysAlisPro, Agilent Technologies'
_computing_structure_refinement 'SHELXL-97 (Sheldrick, 1997)'
_computing_structure_solution 'SHELXS-97 (Sheldrick, 1990)'
_diffrn_ambient_temperature 293(2)
_diffrn_measured_fraction_theta_full 0.997
_diffrn_measured_fraction_theta_max 0.997
_diffrn_measurement_device_type SuperNova
_diffrn_radiation_monochromator mirror
_diffrn_radiation_source 'SuperNova (Mo) X-ray Source'
_diffrn_radiation_type MoK\a
_diffrn_radiation_wavelength 0.71073
_diffrn_reflns_av_R_equivalents 0.0686
_diffrn_reflns_av_sigmaI/netI 0.1132
_diffrn_reflns_limit_h_max 19
_diffrn_reflns_limit_h_min -30
_diffrn_reflns_limit_k_max 30
_diffrn_reflns_limit_k_min -19
_diffrn_reflns_limit_l_max 16
_diffrn_reflns_limit_l_min -16
_diffrn_reflns_number 24740
_diffrn_reflns_theta_full 24.99
_diffrn_reflns_theta_max 24.99
_diffrn_reflns_theta_min 2.98
_exptl_absorpt_coefficient_mu 1.915
_exptl_absorpt_correction_type multi-scan
_exptl_crystal_density_diffrn 1.353
_exptl_crystal_density_method 'not measured'
_exptl_crystal_F_000 3936
_refine_diff_density_max 1.135
_refine_diff_density_min -0.499
_refine_diff_density_rms 0.134
_refine_ls_abs_structure_details 'Flack H D (1983), Acta Cryst. A39, 876-881'
_refine_ls_abs_structure_Flack 0.00
_refine_ls_extinction_method none
_refine_ls_goodness_of_fit_ref 0.971
_refine_ls_hydrogen_treatment mixed
_refine_ls_matrix_type full
_refine_ls_number_parameters 431
_refine_ls_number_reflns 8437
_refine_ls_number_restraints 0
_refine_ls_restrained_S_all 0.971
_refine_ls_R_factor_all 0.1893
_refine_ls_R_factor_gt 0.0997
_refine_ls_shift/su_max 0.052
_refine_ls_shift/su_mean 0.007
_refine_ls_structure_factor_coef Fsqd
_refine_ls_weighting_details 'calc w=1/[\s^2^(Fo^2^)+(0.1746P)^2^+0.0000P] where P=(Fo^2^+2Fc^2^)/3'
_refine_ls_weighting_scheme calc
_refine_ls_wR_factor_gt 0.2679
_refine_ls_wR_factor_ref 0.3207
_reflns_number_gt 3953
_reflns_number_total 8437
_reflns_threshold_expression >2sigma(I)
_cod_data_source_file c6dt00174b1.cif
_cod_data_source_block xmy-229-cu-000
_cod_depositor_comments 'Adding full bibliography for 7038688--7038689.cif.'
_cod_original_sg_symbol_H-M 'P41 21 2'
_cod_database_code 7038689

loop_
_symmetry_equiv_pos_as_xyz
'x, y, z'
'-y+1/2, x+1/2, z+1/4'
'-x, -y, z+1/2'
'y+1/2, -x+1/2, z+3/4'
'x+1/2, -y+1/2, -z+3/4'
'y, x, -z'
'-x+1/2, y+1/2, -z+1/4'
'-y, -x, -z+1/2'

loop_
_atom_site_label
_atom_site_type_symbol
_atom_site_fract_x
_atom_site_fract_y
_atom_site_fract_z
_atom_site_U_iso_or_equiv
_atom_site_adp_type
_atom_site_occupancy
_atom_site_symmetry_multiplicity
_atom_site_calc_flag
_atom_site_refinement_flags
Cu1 Cu 0.17882(7) 0.17882(7) 0.0000 0.0854(7) Uani 1 2 d S
Cu2 Cu 0.09965(6) 0.25527(7) 0.04011(14) 0.0863(6) Uani 1 1 d .
Cu3 Cu 0.17956(7) 0.32413(6) -0.03167(15) 0.0879(6) Uani 1 1 d .
Cu4 Cu 0.25700(7) 0.39656(6) -0.09875(15) 0.0869(6) Uani 1 1 d .
Cu5 Cu 0.32498(6) 0.32498(6) 0.0000 0.0836(7) Uani 1 2 d S
O1 O 0.1067(3) 0.1829(4) 0.0350(7) 0.090(3) Uani 1 1 d .
O2 O 0.1086(4) 0.3256(4) 0.0055(7) 0.095(3) Uani 1 1 d .
O3 O 0.1842(3) 0.3893(3) -0.0933(8) 0.098(3) Uani 1 1 d .
O4 O 0.3273(3) 0.3913(4) -0.0613(7) 0.091(3) Uani 1 1 d .
O5 O 0.1764(3) 0.2548(3) 0.0267(7) 0.087(3) Uani 1 1 d .
H5B H 0.1882 0.2584 0.0822 0.130 Uiso 1 1 d R
O6 O 0.2550(3) 0.3226(3) -0.0566(7) 0.078(2) Uani 1 1 d .
H6A H 0.2584 0.3050 -0.1068 0.117 Uiso 1 1 d R
O7 O 0.0952(7) 0.2662(8) 0.2021(11) 0.234(10) Uani 1 1 d .
H7C H 0.1200 0.2684 0.2410 0.281 Uiso 1 1 d R
H7D H 0.0658 0.2685 0.2279 0.281 Uiso 1 1 d R
O8 O 0.2706(6) 0.3821(7) -0.2544(14) 0.225(9) Uani 1 1 d .
H8C H 0.2730 0.4079 -0.2910 0.270 Uiso 1 1 d R
H8D H 0.2733 0.3534 -0.2826 0.270 Uiso 1 1 d R
N1 N 0.0240(4) 0.2535(5) 0.0293(10) 0.101(4) Uani 1 1 d .
H1A H 0.0111 0.2576 0.0877 0.121 Uiso 1 1 d R
N2 N 0.2570(4) 0.4730(4) -0.1068(8) 0.081(3) Uani 1 1 d .
H2B H 0.2628 0.4831 -0.1665 0.097 Uiso 1 1 d R
C1 C 0.0721(6) 0.1497(6) 0.0784(12) 0.093(5) Uani 1 1 d .
C2 C 0.0852(6) 0.1094(6) 0.1303(12) 0.101(5) Uani 1 1 d .
H2A H 0.1199 0.1034 0.1418 0.121 Uiso 1 1 calc R
C3 C 0.0500(8) 0.0765(7) 0.1672(14) 0.120(6) Uani 1 1 d .
H3A H 0.0599 0.0478 0.2018 0.144 Uiso 1 1 calc R
C4 C -0.0037(11) 0.0885(8) 0.150(2) 0.166(11) Uani 1 1 d .
H4A H -0.0297 0.0689 0.1773 0.199 Uiso 1 1 calc R
C5 C -0.0159(6) 0.1308(7) 0.0905(13) 0.109(5) Uani 1 1 d .
H5A H -0.0502 0.1384 0.0779 0.131 Uiso 1 1 calc R
C6 C 0.0209(6) 0.1598(6) 0.0523(12) 0.095(5) Uani 1 1 d .
C7 C 0.0074(6) 0.2012(6) -0.0044(13) 0.098(5) Uani 1 1 d .
H7A H -0.0297 0.2014 -0.0111 0.117 Uiso 1 1 calc R
H7B H 0.0219 0.1956 -0.0665 0.117 Uiso 1 1 calc R
C8 C 0.0077(5) 0.2998(7) -0.0284(13) 0.106(6) Uani 1 1 d .
H8A H 0.0230 0.2967 -0.0905 0.127 Uiso 1 1 calc R
H8B H -0.0293 0.2985 -0.0363 0.127 Uiso 1 1 calc R
C9 C 0.0209(5) 0.3496(4) 0.0090(8) 0.090(4) Uani 1 1 d G
C10 C -0.0171(4) 0.3857(6) 0.0284(9) 0.129(7) Uani 1 1 d G
H10A H -0.0514 0.3776 0.0180 0.155 Uiso 1 1 calc R
C11 C -0.0037(5) 0.4338(5) 0.0631(9) 0.161(10) Uani 1 1 d G
H11A H -0.0291 0.4579 0.0760 0.193 Uiso 1 1 calc R
C12 C 0.0477(6) 0.4459(3) 0.0785(8) 0.153(9) Uani 1 1 d G
H12A H 0.0566 0.4781 0.1017 0.184 Uiso 1 1 calc R
C13 C 0.0857(4) 0.4098(4) 0.0592(8) 0.107(5) Uani 1 1 d G
H13A H 0.1200 0.4179 0.0695 0.128 Uiso 1 1 calc R
C14 C 0.0723(4) 0.3617(4) 0.0245(7) 0.091(4) Uani 1 1 d G
C15 C 0.1529(4) 0.4213(4) -0.1359(7) 0.090(5) Uani 1 1 d G
C16 C 0.1110(4) 0.4020(3) -0.1853(8) 0.106(5) Uani 1 1 d G
H16A H 0.1049 0.3668 -0.1868 0.127 Uiso 1 1 calc R
C17 C 0.0781(4) 0.4354(5) -0.2325(9) 0.152(8) Uiso 1 1 d G
H17A H 0.0501 0.4225 -0.2655 0.182 Uiso 1 1 calc R
C18 C 0.0872(4) 0.4881(5) -0.2302(9) 0.148(7) Uiso 1 1 d G
H18A H 0.0652 0.5104 -0.2618 0.177 Uiso 1 1 calc R
C19 C 0.1291(5) 0.5074(3) -0.1808(9) 0.132(6) Uiso 1 1 d G
H19A H 0.1351 0.5426 -0.1793 0.158 Uiso 1 1 calc R
C20 C 0.1620(4) 0.4740(4) -0.1336(7) 0.090(4) Uani 1 1 d G
C21 C 0.2041(7) 0.4929(6) -0.0752(14) 0.119(6) Uani 1 1 d .
H21A H 0.1977 0.4810 -0.0116 0.142 Uiso 1 1 d R
H21B H 0.2048 0.5302 -0.0739 0.142 Uiso 1 1 d R
C22 C 0.2996(7) 0.4919(6) -0.0453(13) 0.106(5) Uani 1 1 d .
H22A H 0.2975 0.5290 -0.0392 0.127 Uiso 1 1 calc R
H22B H 0.2964 0.4770 0.0171 0.127 Uiso 1 1 calc R
C23 C 0.3497(6) 0.4775(5) -0.0871(12) 0.087(4) Uani 1 1 d .
C24 C 0.3870(9) 0.5112(7) -0.1126(13) 0.138(8) Uani 1 1 d .
H24A H 0.3798 0.5462 -0.1104 0.166 Uiso 1 1 calc R
C25 C 0.4378(8) 0.4948(13) -0.1431(17) 0.171(12) Uani 1 1 d .
H25A H 0.4634 0.5189 -0.1543 0.205 Uiso 1 1 calc R
C26 C 0.4479(9) 0.4419(8) -0.1557(13) 0.120(7) Uani 1 1 d .
H26A H 0.4780 0.4302 -0.1839 0.144 Uiso 1 1 calc R
C27 C 0.4094(6) 0.4078(6) -0.1229(14) 0.112(6) Uani 1 1 d .
H27A H 0.4155 0.3726 -0.1234 0.135 Uiso 1 1 calc R
C28 C 0.3631(5) 0.4262(6) -0.0903(10) 0.085(4) Uani 1 1 d .
Cl1 Cl 0.14681(16) 0.2408(2) -0.2145(4) 0.1047(13) Uani 1 1 d .
O9 O 0.1354(6) 0.2365(7) -0.3093(12) 0.188(7) Uani 1 1 d .
O10 O 0.1719(6) 0.2845(5) -0.1962(12) 0.162(6) Uani 1 1 d .
O11 O 0.1750(5) 0.1984(5) -0.1768(13) 0.159(6) Uani 1 1 d .
O12 O 0.0986(5) 0.2422(7) -0.1677(12) 0.180(7) Uani 1 1 d .
Cl2 Cl 0.24074(19) 0.35288(16) 0.1856(3) 0.0985(12) Uani 1 1 d .
O13 O 0.2877(6) 0.3676(5) 0.1454(17) 0.208(9) Uani 1 1 d .
O14 O 0.2034(7) 0.3676(7) 0.1286(17) 0.234(11) Uani 1 1 d .
O15 O 0.2348(7) 0.3757(6) 0.2755(11) 0.170(6) Uani 1 1 d .
O16 O 0.2402(5) 0.2978(5) 0.1822(10) 0.133(4) Uani 1 1 d .

loop_
_atom_site_aniso_label
_atom_site_aniso_U_11
_atom_site_aniso_U_22
_atom_site_aniso_U_33
_atom_site_aniso_U_23
_atom_site_aniso_U_13
_atom_site_aniso_U_12
Cu1 0.0602(9) 0.0602(9) 0.1357(19) 0.0022(10) -0.0022(10) -0.0068(13)
Cu2 0.0617(9) 0.0735(11) 0.1236(14) -0.0003(10) -0.0028(9) -0.0028(10)
Cu3 0.0577(9) 0.0639(10) 0.1422(15) 0.0081(10) -0.0084(10) -0.0023(9)
Cu4 0.0702(11) 0.0608(9) 0.1295(14) 0.0048(9) -0.0046(10) 0.0003(10)
Cu5 0.0580(8) 0.0580(8) 0.1349(19) 0.0077(10) -0.0077(10) -0.0043(12)
O1 0.060(5) 0.074(6) 0.137(8) 0.012(6) 0.008(6) -0.011(5)
O2 0.080(6) 0.080(6) 0.125(7) -0.006(6) 0.012(6) 0.004(6)
O3 0.069(6) 0.064(6) 0.161(9) 0.001(6) -0.009(6) -0.001(5)
O4 0.059(5) 0.076(6) 0.138(8) 0.024(6) 0.004(6) -0.001(5)
O5 0.050(4) 0.064(5) 0.147(8) 0.013(6) -0.014(5) 0.004(5)
O6 0.057(5) 0.055(4) 0.120(6) 0.001(5) -0.016(5) 0.000(5)
O7 0.211(17) 0.36(3) 0.128(11) -0.025(15) 0.009(12) -0.129(19)
O8 0.211(18) 0.27(2) 0.196(16) -0.099(16) -0.013(14) -0.003(17)
N1 0.061(6) 0.110(10) 0.133(10) -0.006(9) 0.019(7) 0.014(8)
N2 0.075(7) 0.073(6) 0.094(7) 0.003(6) 0.001(7) -0.006(7)
C1 0.062(9) 0.094(11) 0.125(12) 0.005(10) 0.016(9) -0.018(9)
C2 0.096(12) 0.087(11) 0.120(12) 0.001(10) 0.002(10) -0.016(11)
C3 0.140(16) 0.082(11) 0.138(14) 0.020(10) -0.022(14) -0.030(13)
C4 0.18(2) 0.099(14) 0.21(2) 0.008(16) 0.11(2) -0.028(17)
C5 0.068(9) 0.126(14) 0.133(13) 0.009(12) -0.017(10) -0.038(10)
C6 0.073(10) 0.095(11) 0.116(12) 0.005(10) 0.026(9) -0.039(9)
C7 0.066(9) 0.108(12) 0.120(12) -0.002(11) -0.005(9) -0.035(10)
C8 0.035(7) 0.141(15) 0.142(14) 0.055(13) -0.010(8) -0.008(9)
C9 0.084(11) 0.086(11) 0.099(10) -0.009(9) -0.001(8) 0.007(10)
C10 0.162(19) 0.086(12) 0.140(15) 0.002(11) 0.001(14) 0.039(14)
C11 0.125(17) 0.21(3) 0.146(17) 0.044(19) 0.021(16) 0.053(19)
C12 0.22(2) 0.108(14) 0.129(14) 0.041(12) 0.030(17) 0.095(17)
C13 0.115(13) 0.078(10) 0.127(13) 0.021(10) -0.014(11) 0.007(10)
C14 0.103(12) 0.087(11) 0.082(9) -0.021(8) 0.003(9) 0.021(10)
C15 0.075(9) 0.087(10) 0.107(11) 0.024(9) 0.006(8) 0.044(9)
C16 0.069(9) 0.112(12) 0.136(13) 0.007(11) -0.015(9) 0.011(10)
C20 0.100(11) 0.065(9) 0.104(10) 0.010(8) -0.013(9) 0.007(9)
C21 0.141(16) 0.066(10) 0.149(16) 0.003(10) -0.020(13) -0.007(11)
C22 0.127(14) 0.054(9) 0.136(14) -0.011(9) -0.008(12) 0.000(10)
C23 0.082(10) 0.061(9) 0.116(11) 0.010(8) 0.007(9) -0.026(8)
C24 0.21(2) 0.084(11) 0.116(13) 0.032(10) -0.009(15) -0.076(15)
C25 0.099(14) 0.27(3) 0.145(18) 0.08(2) -0.004(14) -0.09(2)
C26 0.135(17) 0.122(14) 0.103(11) 0.002(12) 0.007(11) -0.052(15)
C27 0.069(9) 0.073(10) 0.195(18) -0.044(11) 0.014(11) -0.015(8)
C28 0.076(9) 0.093(11) 0.087(9) 0.018(8) 0.005(8) -0.035(9)
Cl1 0.090(3) 0.105(3) 0.120(3) -0.004(3) -0.002(2) -0.005(3)
O9 0.162(13) 0.25(2) 0.147(13) 0.024(13) -0.031(11) -0.021(14)
O10 0.166(14) 0.102(9) 0.217(15) -0.009(10) 0.048(12) -0.025(10)
O11 0.121(10) 0.120(10) 0.237(16) -0.003(11) -0.015(11) 0.011(9)
O12 0.094(8) 0.28(2) 0.172(13) -0.034(14) 0.028(9) -0.018(12)
Cl2 0.094(3) 0.081(2) 0.121(3) -0.013(2) -0.004(3) 0.001(3)
O13 0.169(14) 0.107(10) 0.35(3) -0.057(14) 0.066(17) -0.043(11)
O14 0.188(16) 0.155(14) 0.36(3) -0.099(17) -0.121(19) 0.052(13)
O15 0.225(18) 0.125(10) 0.158(13) -0.015(10) 0.027(12) 0.004(12)
O16 0.119(9) 0.102(8) 0.178(12) -0.007(8) 0.003(9) -0.008(8)

loop_
_atom_type_symbol
_atom_type_description
_atom_type_scat_dispersion_real
_atom_type_scat_dispersion_imag
_atom_type_scat_source
C C 0.0033 0.0016 'International Tables Vol C Tables 4.2.6.8 and 6.1.1.4'
H H 0.0000 0.0000 'International Tables Vol C Tables 4.2.6.8 and 6.1.1.4'
Cl Cl 0.1484 0.1585 'International Tables Vol C Tables 4.2.6.8 and 6.1.1.4'
Cu Cu 0.3201 1.2651 'International Tables Vol C Tables 4.2.6.8 and 6.1.1.4'
N N 0.0061 0.0033 'International Tables Vol C Tables 4.2.6.8 and 6.1.1.4'
O O 0.0106 0.0060 'International Tables Vol C Tables 4.2.6.8 and 6.1.1.4'

loop_
_geom_angle_atom_site_label_1
_geom_angle_atom_site_label_2
_geom_angle_atom_site_label_3
_geom_angle
_geom_angle_site_symmetry_1
_geom_angle_site_symmetry_3
O1 Cu1 O1 99.8(6) 6 .
O1 Cu1 O5 82.4(4) 6 6
O1 Cu1 O5 175.8(4) . 6
O1 Cu1 O5 175.8(4) 6 .
O1 Cu1 O5 82.4(4) . .
O5 Cu1 O5 95.6(4) 6 .
O1 Cu1 Cu2 39.8(3) 6 6
O1 Cu1 Cu2 138.2(3) . 6
O5 Cu1 Cu2 43.3(2) 6 6
O5 Cu1 Cu2 138.7(2) . 6
O1 Cu1 Cu2 138.2(3) 6 .
O1 Cu1 Cu2 39.8(3) . .
O5 Cu1 Cu2 138.7(2) 6 .
O5 Cu1 Cu2 43.3(2) . .
Cu2 Cu1 Cu2 178.03(11) 6 .
O1 Cu2 O2 158.7(4) . .
O1 Cu2 N1 94.1(4) . .
O2 Cu2 N1 97.1(5) . .
O1 Cu2 O5 83.9(3) . .
O2 Cu2 O5 82.0(4) . .
N1 Cu2 O5 169.9(5) . .
O1 Cu2 O7 99.4(6) . .
O2 Cu2 O7 98.3(6) . .
N1 Cu2 O7 91.7(6) . .
O5 Cu2 O7 98.3(5) . .
O1 Cu2 Cu1 41.1(3) . .
O2 Cu2 Cu1 121.2(3) . .
N1 Cu2 Cu1 132.2(4) . .
O5 Cu2 Cu1 43.5(2) . .
O7 Cu2 Cu1 108.2(6) . .
O1 Cu2 Cu3 121.8(3) . .
O2 Cu2 Cu3 40.3(3) . .
N1 Cu2 Cu3 134.0(4) . .
O5 Cu2 Cu3 42.6(2) . .
O7 Cu2 Cu3 107.8(4) . .
Cu1 Cu2 Cu3 81.25(7) . .
O3 Cu3 O2 99.7(4) . .
O3 Cu3 O5 177.1(4) . .
O2 Cu3 O5 82.1(4) . .
O3 Cu3 O6 82.8(4) . .
O2 Cu3 O6 174.3(4) . .
O5 Cu3 O6 95.5(3) . .
O3 Cu3 Cu4 40.1(3) . .
O2 Cu3 Cu4 137.8(3) . .
O5 Cu3 Cu4 138.7(2) . .
O6 Cu3 Cu4 43.6(2) . .
O3 Cu3 Cu2 138.3(3) . .
O2 Cu3 Cu2 40.0(3) . .
O5 Cu3 Cu2 43.1(2) . .
O6 Cu3 Cu2 138.4(2) . .
Cu4 Cu3 Cu2 177.43(9) . .
O3 Cu4 O4 159.1(4) . .
O3 Cu4 N2 95.8(4) . .
O4 Cu4 N2 95.0(4) . .
O3 Cu4 O6 82.4(4) . .
O4 Cu4 O6 82.8(3) . .
N2 Cu4 O6 166.0(4) . .
O3 Cu4 O8 100.3(5) . .
O4 Cu4 O8 96.3(5) . .
N2 Cu4 O8 96.3(6) . .
O6 Cu4 O8 97.7(6) . .
O3 Cu4 Cu3 40.2(3) . .
O4 Cu4 Cu3 121.6(3) . .
N2 Cu4 Cu3 131.6(3) . .
O6 Cu4 Cu3 43.0(2) . .
O8 Cu4 Cu3 108.5(5) . .
O3 Cu4 Cu5 121.3(3) . .
O4 Cu4 Cu5 40.7(3) . .
N2 Cu4 Cu5 131.5(3) . .
O6 Cu4 Cu5 42.8(2) . .
O8 Cu4 Cu5 105.5(5) . .
Cu3 Cu4 Cu5 81.38(7) . .
O4 Cu5 O4 98.4(5) 6 .
O4 Cu5 O6 177.0(4) 6 .
O4 Cu5 O6 82.9(3) . .
O4 Cu5 O6 82.9(3) 6 6
O4 Cu5 O6 177.0(4) . 6
O6 Cu5 O6 96.0(5) . 6
O4 Cu5 Cu4 40.1(3) 6 6
O4 Cu5 Cu4 137.3(3) . 6
O6 Cu5 Cu4 139.1(2) . 6
O6 Cu5 Cu4 43.5(2) 6 6
O4 Cu5 Cu4 137.3(3) 6 .
O4 Cu5 Cu4 40.1(3) . .
O6 Cu5 Cu4 43.5(2) . .
O6 Cu5 Cu4 139.1(2) 6 .
Cu4 Cu5 Cu4 177.40(11) 6 .
C1 O1 Cu2 122.4(9) . .
C1 O1 Cu1 134.9(9) . .
Cu2 O1 Cu1 99.1(4) . .
C14 O2 Cu2 121.9(8) . .
C14 O2 Cu3 137.4(8) . .
Cu2 O2 Cu3 99.7(5) . .
C15 O3 Cu4 122.4(8) . .
C15 O3 Cu3 137.3(7) . .
Cu4 O3 Cu3 99.7(4) . .
C28 O4 Cu4 121.5(8) . .
C28 O4 Cu5 138.7(9) . .
Cu4 O4 Cu5 99.1(4) . .
Cu3 O5 Cu2 94.4(3) . .
Cu3 O5 Cu1 144.3(5) . .
Cu2 O5 Cu1 93.2(3) . .
Cu3 O5 H5B 105.7 . .
Cu2 O5 H5B 105.7 . .
Cu1 O5 H5B 105.7 . .
Cu5 O6 Cu3 145.8(5) . .
Cu5 O6 Cu4 93.8(3) . .
Cu3 O6 Cu4 93.4(3) . .
Cu5 O6 H6A 105.0 . .
Cu3 O6 H6A 105.2 . .
Cu4 O6 H6A 105.1 . .
Cu2 O7 H7C 127.8 . .
Cu2 O7 H7D 118.7 . .
H7C O7 H7D 113.5 . .
Cu4 O8 H8C 118.4 . .
Cu4 O8 H8D 128.2 . .
H8C O8 H8D 113.5 . .
C7 N1 C8 117.8(13) . .
C7 N1 Cu2 109.3(9) . .
C8 N1 Cu2 107.5(8) . .
C7 N1 H1A 107.0 . .
C8 N1 H1A 107.4 . .
Cu2 N1 H1A 107.3 . .
C22 N2 C21 112.5(12) . .
C22 N2 Cu4 107.2(8) . .
C21 N2 Cu4 108.7(8) . .
C22 N2 H2B 109.3 . .
C21 N2 H2B 109.0 . .
Cu4 N2 H2B 110.2 . .
C2 C1 O1 124.6(14) . .
C2 C1 C6 122.5(15) . .
O1 C1 C6 112.5(14) . .
C1 C2 C3 122.6(17) . .
C1 C2 H2A 118.7 . .
C3 C2 H2A 118.7 . .
C2 C3 C4 116.6(17) . .
C2 C3 H3A 121.7 . .
C4 C3 H3A 121.7 . .
C5 C4 C3 118.7(17) . .
C5 C4 H4A 120.7 . .
C3 C4 H4A 120.7 . .
C6 C5 C4 121.2(17) . .
C6 C5 H5A 119.4 . .
C4 C5 H5A 119.4 . .
C5 C6 C7 119.5(16) . .
C5 C6 C1 117.9(16) . .
C7 C6 C1 122.4(14) . .
C6 C7 N1 116.4(14) . .
C6 C7 H7A 108.2 . .
N1 C7 H7A 108.2 . .
C6 C7 H7B 108.2 . .
N1 C7 H7B 108.2 . .
H7A C7 H7B 107.3 . .
C9 C8 N1 116.7(13) . .
C9 C8 H8A 108.1 . .
N1 C8 H8A 108.1 . .
C9 C8 H8B 108.1 . .
N1 C8 H8B 108.1 . .
H8A C8 H8B 107.3 . .
C10 C9 C14 120.0 . .
C10 C9 C8 120.6(10) . .
C14 C9 C8 119.4(10) . .
C9 C10 C11 120.0 . .
C9 C10 H10A 120.0 . .
C11 C10 H10A 120.0 . .
C12 C11 C10 120.0 . .
C12 C11 H11A 120.0 . .
C10 C11 H11A 120.0 . .
C11 C12 C13 120.0 . .
C11 C12 H12A 120.0 . .
C13 C12 H12A 120.0 . .
C14 C13 C12 120.0 . .
C14 C13 H13A 120.0 . .
C12 C13 H13A 120.0 . .
O2 C14 C13 121.3(9) . .
O2 C14 C9 118.7(9) . .
C13 C14 C9 120.0 . .
O3 C15 C16 119.3(9) . .
O3 C15 C20 120.7(9) . .
C16 C15 C20 120.0 . .
C17 C16 C15 120.0 . .
C17 C16 H16A 120.0 . .
C15 C16 H16A 120.0 . .
C16 C17 C18 120.0 . .
C16 C17 H17A 120.0 . .
C18 C17 H17A 120.0 . .
C17 C18 C19 120.0 . .
C17 C18 H18A 120.0 . .
C19 C18 H18A 120.0 . .
C20 C19 C18 120.0 . .
C20 C19 H19A 120.0 . .
C18 C19 H19A 120.0 . .
C19 C20 C15 120.0 . .
C19 C20 C21 121.6(10) . .
C15 C20 C21 118.2(10) . .
C20 C21 N2 113.2(13) . .
C20 C21 H21A 106.9 . .
N2 C21 H21A 108.5 . .
C20 C21 H21B 111.2 . .
N2 C21 H21B 109.1 . .
H21A C21 H21B 107.8 . .
C23 C22 N2 109.6(13) . .
C23 C22 H22A 109.8 . .
N2 C22 H22A 109.8 . .
C23 C22 H22B 109.8 . .
N2 C22 H22B 109.8 . .
H22A C22 H22B 108.2 . .
C24 C23 C28 115.7(16) . .
C24 C23 C22 124.9(16) . .
C28 C23 C22 118.9(13) . .
C23 C24 C25 123(2) . .
C23 C24 H24A 118.7 . .
C25 C24 H24A 118.7 . .
C26 C25 C24 120(2) . .
C26 C25 H25A 120.2 . .
C24 C25 H25A 120.2 . .
C25 C26 C27 116(2) . .
C25 C26 H26A 122.1 . .
C27 C26 H26A 122.0 . .
C28 C27 C26 120.7(16) . .
C28 C27 H27A 119.7 . .
C26 C27 H27A 119.6 . .
O4 C28 C27 117.8(14) . .
O4 C28 C23 117.4(13) . .
C27 C28 C23 124.8(14) . .
O10 Cl1 O9 111.2(11) . .
O10 Cl1 O12 108.6(10) . .
O9 Cl1 O12 105.5(10) . .
O10 Cl1 O11 109.5(9) . .
O9 Cl1 O11 114.5(11) . .
O12 Cl1 O11 107.3(11) . .
O14 Cl2 O13 108.2(15) . .
O14 Cl2 O15 110.4(12) . .
O13 Cl2 O15 110.4(11) . .
O14 Cl2 O16 105.2(10) . .
O13 Cl2 O16 105.5(8) . .
O15 Cl2 O16 116.6(9) . .

loop_
_geom_bond_atom_site_label_1
_geom_bond_atom_site_label_2
_geom_bond_distance
_geom_bond_site_symmetry_2
Cu1 O1 1.943(9) 6
Cu1 O1 1.943(9) .
Cu1 O5 2.014(9) 6
Cu1 O5 2.014(9) .
Cu1 Cu2 2.9186(18) 6
Cu1 Cu2 2.9186(18) .
Cu2 O1 1.894(9) .
Cu2 O2 1.908(10) .
Cu2 N1 1.975(10) .
Cu2 O5 2.005(8) .
Cu2 O7 2.318(16) .
Cu2 Cu3 2.927(2) .
Cu3 O3 1.912(10) .
Cu3 O2 1.921(10) .
Cu3 O5 1.985(8) .
Cu3 O6 1.994(9) .
Cu3 Cu4 2.918(2) .
Cu4 O3 1.906(9) .
Cu4 O4 1.910(9) .
Cu4 N2 1.992(10) .
Cu4 O6 2.016(8) .
Cu4 O8 2.267(19) .
Cu4 Cu5 2.9248(17) .
Cu5 O4 1.933(9) 6
Cu5 O4 1.933(9) .
Cu5 O6 1.991(8) .
Cu5 O6 1.991(8) 6
Cu5 Cu4 2.9248(17) 6
O1 C1 1.391(16) .
O2 C14 1.358(11) .
O3 C15 1.311(11) .
O4 C28 1.365(15) .
O5 H5B 0.8500 .
O6 H6A 0.8500 .
O7 H7C 0.8502 .
O7 H7D 0.8499 .
O8 H8C 0.8500 .
O8 H8D 0.8500 .
N1 C7 1.505(17) .
N1 C8 1.515(17) .
N1 H1A 0.9000 .
N2 C22 1.493(18) .
N2 C21 1.537(19) .
N2 H2B 0.9001 .
C1 C2 1.33(2) .
C1 C6 1.41(2) .
C2 C3 1.36(2) .
C2 H2A 0.9300 .
C3 C4 1.45(3) .
C3 H3A 0.9300 .
C4 C5 1.42(3) .
C4 H4A 0.9300 .
C5 C6 1.334(19) .
C5 H5A 0.9300 .
C6 C7 1.39(2) .
C7 H7A 0.9700 .
C7 H7B 0.9700 .
C8 C9 1.442(18) .
C8 H8A 0.9700 .
C8 H8B 0.9700 .
C9 C10 1.3900 .
C9 C14 1.3900 .
C10 C11 1.3900 .
C10 H10A 0.9300 .
C11 C12 1.3900 .
C11 H11A 0.9300 .
C12 C13 1.3900 .
C12 H12A 0.9300 .
C13 C14 1.3900 .
C13 H13A 0.9300 .
C15 C16 1.3900 .
C15 C20 1.3900 .
C16 C17 1.3900 .
C16 H16A 0.9300 .
C17 C18 1.3900 .
C17 H17A 0.9300 .
C18 C19 1.3900 .
C18 H18A 0.9300 .
C19 C20 1.3900 .
C19 H19A 0.9300 .
C20 C21 1.460(18) .
C21 H21A 0.9700 .
C21 H21B 0.9700 .
C22 C23 1.48(2) .
C22 H22A 0.9700 .
C22 H22B 0.9700 .
C23 C24 1.36(2) .
C23 C28 1.378(19) .
C24 C25 1.45(3) .
C24 H24A 0.9300 .
C25 C26 1.41(3) .
C25 H25A 0.9300 .
C26 C27 1.42(2) .
C26 H26A 0.9300 .
C27 C28 1.38(2) .
C27 H27A 0.9300 .
Cl1 O10 1.337(14) .
Cl1 O9 1.381(16) .
Cl1 O12 1.419(13) .
Cl1 O11 1.427(14) .
Cl2 O14 1.321(18) .
Cl2 O13 1.401(17) .
Cl2 O15 1.415(16) .
Cl2 O16 1.434(12) .
